data_4020533
loop_
_publ_author_name
'Youjun Yang'
'Jorge O. Escobedo'
'Alexander Wong'
'Corin M. Schowalter'
'Michael C. Touchy'
'Lijuan Jiao'
'William E. Crowe'
'Frank R. Fronczek'
'Robert M. Strongin'

_publ_section_title
;
 A Convenient Preparation of Xanthene Dyes
;
_journal_name_full 'Journal of Organic Chemistry'
_journal_page_first 6907
_journal_page_last 6912
_journal_paper_doi 10.1021/jo051002a
_journal_volume 70
_journal_year 2005
_chemical_formula_moiety 'C14 H19 B O4'
_chemical_formula_sum 'C14 H19 B O4'
_chemical_formula_weight 262.10
_space_group_IT_number 14
_symmetry_cell_setting monoclinic
_symmetry_space_group_name_Hall '-P 2ybc'
_symmetry_space_group_name_H-M 'P 1 21/c 1'
_cell_angle_alpha 90
_cell_angle_beta 109.077(8)
_cell_angle_gamma 90
_cell_formula_units_Z 8
_cell_length_a 24.683(3)
_cell_length_b 6.5797(10)
_cell_length_c 18.174(2)
_cell_measurement_temperature 105
_cell_volume 2789.5(6)
_diffrn_ambient_temperature 105
_exptl_crystal_density_diffrn 1.248
_cod_depositor_comments
;
The following automatic conversions were performed:
'_symmetry_cell_setting' value 'Monoclinic' changed to 'monoclinic'
according to '/home/saulius/struct/CIF-dictionaries/cif_core.dic'
dictionary named 'cif_core.dic' version 2.4.1 from 2010-06-29.

Automatic conversion script
Id: cif_fix_enum 1527 2010-12-29 10:47:43Z saulius 
;
_cod_original_sg_symbol_H-M 'P 21/c'
_cod_database_code 4020533

loop_
_symmetry_equiv_pos_as_xyz
'x, y, z'
'-x, y+1/2, -z+1/2'
'-x, -y, -z'
'x, -y-1/2, z-1/2'

loop_
_atom_site_label
_atom_site_type_symbol
_atom_site_fract_x
_atom_site_fract_y
_atom_site_fract_z
_atom_site_U_iso_or_equiv
_atom_site_adp_type
_atom_site_occupancy
_atom_site_symmetry_multiplicity
_atom_site_calc_flag
_atom_site_refinement_flags
_atom_site_disorder_assembly
_atom_site_disorder_group
O1A O 0.14700(3) 0.55558(12) 0.29704(4) 0.02303(19) Uani 1 1 d . . .
O2A O 0.17974(4) 0.27175(13) 0.25209(4) 0.02529(19) Uani 1 1 d . . .
O3A O 0.02508(4) 0.88286(14) -0.10097(5) 0.0291(2) Uani 1 1 d . . .
O4A O 0.02636(4) 0.56334(15) -0.14452(5) 0.0339(2) Uani 1 1 d . . .
C1A C 0.18942(5) 0.46427(18) 0.36538(6) 0.0212(2) Uani 1 1 d . . .
C2A C 0.19635(5) 0.24476(18) 0.33661(6) 0.0215(2) Uani 1 1 d . . .
C3A C 0.24365(5) 0.5912(2) 0.38287(7) 0.0289(3) Uani 1 1 d . . .
H3A1 H 0.2573 0.5880 0.3380 0.043 Uiso 1 1 calc R . .
H3A2 H 0.2732 0.5356 0.4286 0.043 Uiso 1 1 calc R . .
H3A3 H 0.2353 0.7319 0.3933 0.043 Uiso 1 1 calc R . .
C4A C 0.16656(6) 0.4748(2) 0.43319(7) 0.0287(3) Uani 1 1 d . . .
H4A1 H 0.1620 0.6173 0.4457 0.043 Uiso 1 1 calc R . .
H4A2 H 0.1935 0.4076 0.4786 0.043 Uiso 1 1 calc R . .
H4A3 H 0.1293 0.4062 0.4191 0.043 Uiso 1 1 calc R . .
C5A C 0.25712(5) 0.1628(2) 0.36535(7) 0.0271(3) Uani 1 1 d . . .
H5A1 H 0.2581 0.0285 0.3425 0.041 Uiso 1 1 calc R . .
H5A2 H 0.2700 0.1514 0.4222 0.041 Uiso 1 1 calc R . .
H5A3 H 0.2825 0.2556 0.3499 0.041 Uiso 1 1 calc R . .
C6A C 0.15432(5) 0.09270(19) 0.35068(7) 0.0275(3) Uani 1 1 d . . .
H6A1 H 0.1155 0.1500 0.3323 0.041 Uiso 1 1 calc R . .
H6A2 H 0.1651 0.0635 0.4065 0.041 Uiso 1 1 calc R . .
H6A3 H 0.1552 -0.0332 0.3223 0.041 Uiso 1 1 calc R . .
C7A C 0.11570(5) 0.50938(18) 0.14777(7) 0.0214(2) Uani 1 1 d . . .
C8A C 0.09678(5) 0.70899(19) 0.12893(7) 0.0238(3) Uani 1 1 d . . .
H8A H 0.1019 0.8059 0.1694 0.029 Uiso 1 1 calc R . .
C9A C 0.07065(5) 0.76810(19) 0.05214(7) 0.0237(3) Uani 1 1 d . . .
H9A H 0.0584 0.9047 0.0403 0.028 Uiso 1 1 calc R . .
C10A C 0.06242(5) 0.62681(19) -0.00748(6) 0.0220(2) Uani 1 1 d . . .
C11A C 0.07962(5) 0.42614(19) 0.01029(7) 0.0244(3) Uani 1 1 d . . .
H11A H 0.0729 0.3283 -0.0302 0.029 Uiso 1 1 calc R . .
C12A C 0.10658(5) 0.36898(19) 0.08723(7) 0.0240(3) Uani 1 1 d . . .
H12A H 0.1190 0.2325 0.0988 0.029 Uiso 1 1 calc R . .
C13A C 0.03596(5) 0.6825(2) -0.09137(7) 0.0252(3) Uani 1 1 d . . .
C14A C 0.00432(6) 0.9514(2) -0.18124(7) 0.0369(3) Uani 1 1 d . . .
H14A H 0.0320 0.9140 -0.2072 0.055 Uiso 1 1 calc R . .
H14B H -0.0004 1.0994 -0.1825 0.055 Uiso 1 1 calc R . .
H14C H -0.0327 0.8872 -0.2082 0.055 Uiso 1 1 calc R . .
B1A B 0.14755(6) 0.4450(2) 0.23383(8) 0.0214(3) Uani 1 1 d . . .
O1B O 0.31808(3) 0.52354(12) 0.61617(5) 0.02303(19) Uani 1 1 d . . .
O2B O 0.35082(3) 0.84091(12) 0.60052(5) 0.02428(19) Uani 1 1 d . . .
O3B O 0.47544(4) 0.11284(14) 0.38009(5) 0.0283(2) Uani 1 1 d . . .
O4B O 0.47943(4) 0.42143(15) 0.32911(5) 0.0353(2) Uani 1 1 d . . .
C1B C 0.30190(5) 0.65498(18) 0.67066(6) 0.0213(2) Uani 1 1 d . . .
C2B C 0.30837(5) 0.87320(18) 0.64005(7) 0.0222(2) Uani 1 1 d . . .
C3B C 0.24171(5) 0.5991(2) 0.66798(7) 0.0273(3) Uani 1 1 d . . .
H3B1 H 0.2154 0.6135 0.6146 0.041 Uiso 1 1 calc R . .
H3B2 H 0.2296 0.6895 0.7025 0.041 Uiso 1 1 calc R . .
H3B3 H 0.2412 0.4580 0.6851 0.041 Uiso 1 1 calc R . .
C4B C 0.34484(5) 0.6125(2) 0.75116(7) 0.0266(3) Uani 1 1 d . . .
H4B1 H 0.3437 0.4679 0.7634 0.040 Uiso 1 1 calc R . .
H4B2 H 0.3349 0.6939 0.7901 0.040 Uiso 1 1 calc R . .
H4B3 H 0.3835 0.6485 0.7516 0.040 Uiso 1 1 calc R . .
C5B C 0.25445(6) 0.9507(2) 0.57851(7) 0.0319(3) Uani 1 1 d . . .
H5B1 H 0.2630 1.0776 0.5564 0.048 Uiso 1 1 calc R . .
H5B2 H 0.2247 0.9755 0.6023 0.048 Uiso 1 1 calc R . .
H5B3 H 0.2408 0.8490 0.5372 0.048 Uiso 1 1 calc R . .
C6B C 0.33126(6) 1.0320(2) 0.70269(8) 0.0315(3) Uani 1 1 d . . .
H6B1 H 0.3691 0.9902 0.7374 0.047 Uiso 1 1 calc R . .
H6B2 H 0.3050 1.0463 0.7328 0.047 Uiso 1 1 calc R . .
H6B3 H 0.3346 1.1625 0.6785 0.047 Uiso 1 1 calc R . .
C7B C 0.38306(5) 0.54802(18) 0.53069(6) 0.0210(2) Uani 1 1 d . . .
C8B C 0.39810(5) 0.67376(19) 0.47843(7) 0.0242(3) Uani 1 1 d . . .
H8B H 0.3895 0.8147 0.4770 0.029 Uiso 1 1 calc R . .
C9B C 0.42530(5) 0.59672(19) 0.42877(7) 0.0243(3) Uani 1 1 d . . .
H9B H 0.4350 0.6845 0.3935 0.029 Uiso 1 1 calc R . .
C10B C 0.43835(5) 0.39066(19) 0.43056(6) 0.0215(2) Uani 1 1 d . . .
C11B C 0.42472(5) 0.26368(19) 0.48330(7) 0.0244(3) Uani 1 1 d . . .
H11B H 0.4345 0.1236 0.4858 0.029 Uiso 1 1 calc R . .
C12B C 0.39687(5) 0.34168(19) 0.53219(7) 0.0234(3) Uani 1 1 d . . .
H12B H 0.3870 0.2535 0.5672 0.028 Uiso 1 1 calc R . .
C13B C 0.46674(5) 0.3142(2) 0.37490(7) 0.0248(3) Uani 1 1 d . . .
C14B C 0.50099(6) 0.0290(2) 0.32515(8) 0.0345(3) Uani 1 1 d . . .
H14D H 0.4783 0.0699 0.2722 0.052 Uiso 1 1 calc R . .
H14E H 0.5017 -0.1196 0.3289 0.052 Uiso 1 1 calc R . .
H14F H 0.5402 0.0802 0.3373 0.052 Uiso 1 1 calc R . .
B1B B 0.35046(6) 0.6385(2) 0.58378(7) 0.0214(3) Uani 1 1 d . . .

loop_
_atom_site_aniso_label
_atom_site_aniso_U_11
_atom_site_aniso_U_22
_atom_site_aniso_U_33
_atom_site_aniso_U_23
_atom_site_aniso_U_13
_atom_site_aniso_U_12
O1A 0.0251(4) 0.0214(4) 0.0201(4) 0.0000(3) 0.0039(3) 0.0039(3)
O2A 0.0328(5) 0.0239(4) 0.0188(4) 0.0004(3) 0.0078(3) 0.0055(4)
O3A 0.0294(5) 0.0355(5) 0.0194(4) 0.0050(4) 0.0039(3) 0.0035(4)
O4A 0.0329(5) 0.0451(6) 0.0207(4) -0.0058(4) 0.0047(4) 0.0034(4)
C1A 0.0230(6) 0.0192(6) 0.0197(5) 0.0014(5) 0.0044(4) 0.0013(5)
C2A 0.0262(6) 0.0193(6) 0.0191(5) 0.0007(5) 0.0077(4) 0.0013(5)
C3A 0.0292(6) 0.0239(6) 0.0302(6) 0.0001(5) 0.0051(5) -0.0049(5)
C4A 0.0351(7) 0.0283(7) 0.0234(6) -0.0006(5) 0.0105(5) 0.0030(5)
C5A 0.0281(6) 0.0263(6) 0.0279(6) 0.0049(5) 0.0106(5) 0.0051(5)
C6A 0.0291(6) 0.0228(6) 0.0287(6) 0.0006(5) 0.0069(5) -0.0024(5)
C7A 0.0185(5) 0.0240(6) 0.0219(6) 0.0000(5) 0.0070(4) -0.0014(5)
C8A 0.0243(6) 0.0240(6) 0.0216(6) -0.0030(5) 0.0056(5) 0.0000(5)
C9A 0.0223(6) 0.0232(6) 0.0231(6) 0.0003(5) 0.0041(4) 0.0003(5)
C10A 0.0168(5) 0.0286(6) 0.0203(5) -0.0009(5) 0.0056(4) -0.0016(5)
C11A 0.0211(6) 0.0288(7) 0.0233(6) -0.0064(5) 0.0072(5) -0.0015(5)
C12A 0.0227(6) 0.0233(6) 0.0256(6) -0.0014(5) 0.0072(5) 0.0000(5)
C13A 0.0177(5) 0.0364(7) 0.0213(6) -0.0010(5) 0.0061(4) 0.0006(5)
C14A 0.0345(7) 0.0511(9) 0.0219(6) 0.0093(6) 0.0047(5) 0.0076(7)
B1A 0.0209(6) 0.0211(7) 0.0227(6) 0.0004(5) 0.0078(5) -0.0018(5)
O1B 0.0282(4) 0.0195(4) 0.0242(4) -0.0036(3) 0.0123(3) -0.0012(3)
O2B 0.0275(4) 0.0205(4) 0.0290(4) -0.0014(4) 0.0148(3) -0.0014(3)
O3B 0.0293(5) 0.0310(5) 0.0300(5) -0.0061(4) 0.0170(4) -0.0011(4)
O4B 0.0387(5) 0.0426(6) 0.0322(5) 0.0069(4) 0.0219(4) 0.0018(4)
C1B 0.0243(6) 0.0195(6) 0.0209(5) -0.0025(5) 0.0086(5) -0.0002(5)
C2B 0.0243(6) 0.0213(6) 0.0237(6) 0.0004(5) 0.0116(5) 0.0021(5)
C3B 0.0278(6) 0.0308(7) 0.0256(6) -0.0023(5) 0.0118(5) -0.0032(5)
C4B 0.0301(6) 0.0254(6) 0.0230(6) 0.0012(5) 0.0071(5) 0.0029(5)
C5B 0.0337(7) 0.0331(7) 0.0300(7) 0.0073(6) 0.0121(5) 0.0103(6)
C6B 0.0445(8) 0.0215(6) 0.0324(7) -0.0042(5) 0.0179(6) -0.0024(6)
C7B 0.0191(5) 0.0225(6) 0.0210(5) -0.0004(5) 0.0057(4) -0.0008(5)
C8B 0.0230(6) 0.0205(6) 0.0292(6) 0.0024(5) 0.0086(5) 0.0001(5)
C9B 0.0219(6) 0.0280(6) 0.0236(6) 0.0060(5) 0.0082(5) -0.0010(5)
C10B 0.0168(5) 0.0278(6) 0.0198(5) -0.0003(5) 0.0060(4) -0.0019(5)
C11B 0.0272(6) 0.0205(6) 0.0276(6) -0.0006(5) 0.0119(5) -0.0004(5)
C12B 0.0263(6) 0.0222(6) 0.0248(6) 0.0020(5) 0.0126(5) -0.0007(5)
C13B 0.0186(5) 0.0333(7) 0.0224(6) -0.0007(5) 0.0065(4) -0.0018(5)
C14B 0.0298(7) 0.0426(8) 0.0384(7) -0.0127(6) 0.0212(6) -0.0031(6)
B1B 0.0200(6) 0.0218(7) 0.0211(6) 0.0001(5) 0.0048(5) -0.0005(5)

loop_
_geom_bond_atom_site_label_1
_geom_bond_atom_site_label_2
_geom_bond_distance
_geom_bond_site_symmetry_2
_geom_bond_publ_flag
O1A B1A 1.3638(15) . ?
O1A C1A 1.4662(13) . ?
O2A B1A 1.3668(16) . ?
O2A C2A 1.4654(13) . ?
O3A C13A 1.3452(16) . ?
O3A C14A 1.4510(14) . ?
O4A C13A 1.2060(15) . ?
C1A C4A 1.5156(17) . ?
C1A C3A 1.5206(17) . ?
C1A C2A 1.5643(16) . ?
C2A C5A 1.5172(16) . ?
C2A C6A 1.5219(17) . ?
C3A H3A1 0.9800 . ?
C3A H3A2 0.9800 . ?
C3A H3A3 0.9800 . ?
C4A H4A1 0.9800 . ?
C4A H4A2 0.9800 . ?
C4A H4A3 0.9800 . ?
C5A H5A1 0.9800 . ?
C5A H5A2 0.9800 . ?
C5A H5A3 0.9800 . ?
C6A H6A1 0.9800 . ?
C6A H6A2 0.9800 . ?
C6A H6A3 0.9800 . ?
C7A C12A 1.3974(16) . ?
C7A C8A 1.3985(17) . ?
C7A B1A 1.5620(17) . ?
C8A C9A 1.3880(16) . ?
C8A H8A 0.9500 . ?
C9A C10A 1.3913(16) . ?
C9A H9A 0.9500 . ?
C10A C11A 1.3922(17) . ?
C10A C13A 1.4948(16) . ?
C11A C12A 1.3898(16) . ?
C11A H11A 0.9500 . ?
C12A H12A 0.9500 . ?
C14A H14A 0.9800 . ?
C14A H14B 0.9800 . ?
C14A H14C 0.9800 . ?
O1B B1B 1.3659(16) . ?
O1B C1B 1.4651(14) . ?
O2B B1B 1.3652(16) . ?
O2B C2B 1.4669(14) . ?
O3B C13B 1.3407(16) . ?
O3B C14B 1.4527(14) . ?
O4B C13B 1.2077(15) . ?
C1B C3B 1.5159(17) . ?
C1B C4B 1.5257(16) . ?
C1B C2B 1.5667(16) . ?
C2B C6B 1.5123(17) . ?
C2B C5B 1.5196(17) . ?
C3B H3B1 0.9800 . ?
C3B H3B2 0.9800 . ?
C3B H3B3 0.9800 . ?
C4B H4B1 0.9800 . ?
C4B H4B2 0.9800 . ?
C4B H4B3 0.9800 . ?
C5B H5B1 0.9800 . ?
C5B H5B2 0.9800 . ?
C5B H5B3 0.9800 . ?
C6B H6B1 0.9800 . ?
C6B H6B2 0.9800 . ?
C6B H6B3 0.9800 . ?
C7B C12B 1.3980(17) . ?
C7B C8B 1.3982(16) . ?
C7B B1B 1.5621(17) . ?
C8B C9B 1.3850(17) . ?
C8B H8B 0.9500 . ?
C9B C10B 1.3915(18) . ?
C9B H9B 0.9500 . ?
C10B C11B 1.3930(16) . ?
C10B C13B 1.4936(16) . ?
C11B C12B 1.3872(17) . ?
C11B H11B 0.9500 . ?
C12B H12B 0.9500 . ?
C14B H14D 0.9800 . ?
C14B H14E 0.9800 . ?
C14B H14F 0.9800 . ?

loop_
_cod_related_entry_id
_cod_related_entry_database
_cod_related_entry_code
1 ChemSpider 2053916
